data_7249968
loop_
_publ_author_name
'Nowak, Przemys\/law'
'Pietrzak, Anna'
'Dudek, Marta K.'

_publ_section_title
;
 Understanding the stability of the amorphous form of darifenacin
;
_journal_issue 13
_journal_name_full CrystEngComm
_journal_page_first 1927
_journal_page_last 1938
_journal_paper_doi 10.1039/D4CE01257G
_journal_volume 27
_journal_year 2025
_chemical_absolute_configuration rm
_chemical_formula_moiety 'C28 H30 N2 O2, 0.637(H2 O)'
_chemical_formula_sum 'C28 H31.27 N2 O2.64'
_chemical_formula_weight 437.99
_chemical_name_common 'Darifenacin hydrate'
_space_group_crystal_system triclinic
_space_group_IT_number 1
_space_group_name_Hall 'P 1'
_space_group_name_H-M_alt 'P 1'
_atom_sites_solution_hydrogens mixed
_atom_sites_solution_primary other
_audit_creation_method SHELXL-2019/3
_audit_update_record
;
2024-12-02 deposited with the CCDC.	2025-02-18 downloaded from the CCDC.
;
_cell_angle_alpha 88.3040(10)
_cell_angle_beta 88.304(2)
_cell_angle_gamma 69.875(3)
_cell_formula_units_Z 1
_cell_length_a 6.8046(2)
_cell_length_b 8.8154(3)
_cell_length_c 10.4843(4)
_cell_measurement_reflns_used 14458
_cell_measurement_temperature 100(2)
_cell_measurement_theta_max 74.8010
_cell_measurement_theta_min 4.2140
_cell_volume 590.12(4)
_computing_cell_refinement 'CrysAlisPro 1.171.42.80a (Rigaku OD, 2023)'
_computing_data_collection 'CrysAlisPro 1.171.42.80a (Rigaku OD, 2023)'
_computing_data_reduction 'CrysAlisPro 1.171.42.80a (Rigaku OD, 2023)'
_computing_structure_refinement 'SHELXL-2019/3 (Sheldrick, 2019)'
_computing_structure_solution 'SHELXT 2019/3 (Sheldrick, 2019)'
_diffrn_ambient_temperature 100(2)
_diffrn_measured_fraction_theta_full 1.000
_diffrn_measured_fraction_theta_max 0.940
_diffrn_measurement_device_type 'XtaLAB Synergy, Dualflex, HyPix'
_diffrn_measurement_method '\w scans'
_diffrn_radiation_type CuK\a
_diffrn_radiation_wavelength 1.54184
_diffrn_reflns_av_R_equivalents 0.0467
_diffrn_reflns_av_unetI/netI 0.0321
_diffrn_reflns_Laue_measured_fraction_full 1.000
_diffrn_reflns_Laue_measured_fraction_max 0.940
_diffrn_reflns_limit_h_max 8
_diffrn_reflns_limit_h_min -8
_diffrn_reflns_limit_k_max 11
_diffrn_reflns_limit_k_min -10
_diffrn_reflns_limit_l_max 12
_diffrn_reflns_limit_l_min -13
_diffrn_reflns_number 21405
_diffrn_reflns_point_group_measured_fraction_full 0.975
_diffrn_reflns_point_group_measured_fraction_max 0.884
_diffrn_reflns_theta_full 67.684
_diffrn_reflns_theta_max 76.614
_diffrn_reflns_theta_min 4.220
_diffrn_source 'micro-focus sealed X-ray tube'
_exptl_absorpt_coefficient_mu 0.624
_exptl_absorpt_correction_T_max 1.000
_exptl_absorpt_correction_T_min 0.616
_exptl_absorpt_correction_type gaussian
_exptl_absorpt_process_details
;
CrysAlisPro 1.171.42.80a (Rigaku Oxford Diffraction, 2023)
Numerical absorption correction based on gaussian integration over
a multifaceted crystal model
Empirical absorption correction using spherical harmonics,
implemented in SCALE3 ABSPACK scaling algorithm.
;
_exptl_crystal_colour yellow
_exptl_crystal_density_diffrn 1.233
_exptl_crystal_description block
_exptl_crystal_F_000 234.4
_exptl_crystal_recrystallization_method 'Re-crystallisation from solvent: methanol'
_exptl_crystal_size_max 0.220
_exptl_crystal_size_mid 0.180
_exptl_crystal_size_min 0.120
_refine_diff_density_max 0.179
_refine_diff_density_min -0.178
_refine_diff_density_rms 0.038
_refine_ls_abs_structure_details
;
 Flack x determined using 1883 quotients [(I+)-(I-)]/[(I+)+(I-)]
 (Parsons, Flack and Wagner, Acta Cryst. B69 (2013) 249-259).
;
_refine_ls_abs_structure_Flack -0.09(12)
_refine_ls_extinction_method none
_refine_ls_goodness_of_fit_ref 1.065
_refine_ls_hydrogen_treatment mixed
_refine_ls_matrix_type full
_refine_ls_number_parameters 311
_refine_ls_number_reflns 4406
_refine_ls_number_restraints 3
_refine_ls_restrained_S_all 1.065
_refine_ls_R_factor_all 0.0372
_refine_ls_R_factor_gt 0.0357
_refine_ls_shift/su_max 0.000
_refine_ls_shift/su_mean 0.000
_refine_ls_structure_factor_coef Fsqd
_refine_ls_weighting_details 'w=1/[\s^2^(Fo^2^)+(0.0540P)^2^+0.0658P] where P=(Fo^2^+2Fc^2^)/3'
_refine_ls_weighting_scheme calc
_refine_ls_wR_factor_gt 0.0910
_refine_ls_wR_factor_ref 0.0922
_reflns_Friedel_coverage 0.880
_reflns_Friedel_fraction_full 0.951
_reflns_Friedel_fraction_max 0.828
_reflns_number_gt 4237
_reflns_number_total 4406
_reflns_threshold_expression 'I > 2\s(I)'
_cod_data_source_file d4ce01257g2.cif
_cod_data_source_block daryfenacyna-hydrat-maunal
_cod_depositor_comments 'Adding full bibliography for 7249968--7249969.cif.'
_cod_database_code 7249968
_shelx_shelxl_version_number 2019/3
_shelx_space_group_comment
;
The symmetry employed for this shelxl refinement is uniquely defined
by the following loop, which should always be used as a source of
symmetry information in preference to the above space-group names.
They are only intended as comments.
;
_shelx_estimated_absorpt_t_min 0.875
_shelx_estimated_absorpt_t_max 0.929
_oxdiff_exptl_absorpt_empirical_full_min 0.692
_oxdiff_exptl_absorpt_empirical_full_max 1.794
_oxdiff_exptl_absorpt_empirical_details
;
Empirical correction (ABSPACK) includes:
- Absorption correction using spherical harmonics
- Frame scaling
- Detector area scaling
;

loop_
_space_group_symop_operation_xyz
'x, y, z'

loop_
_atom_site_label
_atom_site_type_symbol
_atom_site_fract_x
_atom_site_fract_y
_atom_site_fract_z
_atom_site_U_iso_or_equiv
_atom_site_adp_type
_atom_site_occupancy
_atom_site_site_symmetry_order
_atom_site_calc_flag
_atom_site_refinement_flags_posn
_atom_site_refinement_flags_adp
_atom_site_refinement_flags_occupancy
_atom_site_disorder_assembly
_atom_site_disorder_group
O1 O 0.1692(3) -0.1803(2) 0.9634(2) 0.0399(5) Uani 1 1 d . . . . .
N1 N 0.4454(3) 0.5245(2) 0.61577(16) 0.0212(4) Uani 1 1 d . . . . .
C8 C 0.1021(4) 0.0390(3) 0.8245(2) 0.0283(5) Uani 1 1 d . . . . .
O2 O 1.0136(3) 0.4653(2) 0.48887(18) 0.0352(4) Uani 1 1 d . . . . .
N2 N 1.0480(3) 0.7087(3) 0.5034(2) 0.0314(5) Uani 1 1 d . . . . .
H2A H 1.010(6) 0.817(5) 0.479(3) 0.047 Uiso 1 1 d . U . . .
H2B H 1.165(6) 0.656(4) 0.554(3) 0.047 Uiso 1 1 d . U . . .
C7 C 0.2223(4) -0.0488(3) 0.9244(2) 0.0300(5) Uani 1 1 d . . . . .
O3 O 0.0360(5) 0.1149(4) 0.4701(3) 0.0448(14) Uani 0.637(11) 1 d . . P . .
H3A H 0.045(11) 0.211(10) 0.473(7) 0.067 Uiso 0.637(11) 1 d . U P . .
H3B H -0.042(11) 0.132(8) 0.399(7) 0.067 Uiso 0.637(11) 1 d . U P . .
C1 C -0.0218(4) -0.1679(3) 0.8988(3) 0.0434(7) Uani 1 1 d . . . . .
H1A H -0.143555 -0.130749 0.958497 0.052 Uiso 1 1 calc R U . . .
H1B H -0.012426 -0.274416 0.866030 0.052 Uiso 1 1 calc R U . . .
C2 C -0.0462(5) -0.0463(4) 0.7888(3) 0.0391(6) Uani 1 1 d . . . . .
H2C H -0.004672 -0.101133 0.706207 0.047 Uiso 1 1 calc R U . . .
H2D H -0.191970 0.029937 0.783986 0.047 Uiso 1 1 calc R U . . .
C3 C 0.1335(4) 0.1768(3) 0.7772(2) 0.0269(5) Uani 1 1 d . . . . .
H3 H 0.052245 0.236780 0.708620 0.032 Uiso 1 1 calc R U . . .
C4 C 0.2858(4) 0.2279(3) 0.8309(2) 0.0268(5) Uani 1 1 d . . . . .
C5 C 0.4073(4) 0.1346(3) 0.9291(2) 0.0301(5) Uani 1 1 d . . . . .
H5 H 0.513484 0.167278 0.963737 0.036 Uiso 1 1 calc R U . . .
C6 C 0.3778(4) -0.0049(3) 0.9777(3) 0.0335(6) Uani 1 1 d . . . . .
H6 H 0.460972 -0.067312 1.044672 0.040 Uiso 1 1 calc R U . . .
C9 C 0.3102(4) 0.3845(3) 0.7853(2) 0.0304(5) Uani 1 1 d . . . . .
H9A H 0.370505 0.427588 0.854558 0.037 Uiso 1 1 calc R U . . .
H9B H 0.170123 0.464132 0.767139 0.037 Uiso 1 1 calc R U . . .
C10 C 0.4491(4) 0.3668(3) 0.6663(2) 0.0245(5) Uani 1 1 d . . . . .
H10A H 0.594637 0.299851 0.687192 0.029 Uiso 1 1 calc R U . . .
H10B H 0.400407 0.310799 0.600232 0.029 Uiso 1 1 calc R U . . .
C11 C 0.5483(4) 0.5145(3) 0.4892(2) 0.0225(5) Uani 1 1 d . . . . .
H11A H 0.463241 0.490843 0.422716 0.027 Uiso 1 1 calc R U . . .
H11B H 0.688862 0.429977 0.488817 0.027 Uiso 1 1 calc R U . . .
C12 C 0.5637(3) 0.6829(2) 0.46782(19) 0.0207(4) Uani 1 1 d . . . . .
H12 H 0.432609 0.751678 0.425048 0.025 Uiso 1 1 calc R U . . .
C13 C 0.5565(4) 0.7476(3) 0.6059(2) 0.0260(5) Uani 1 1 d . . . . .
H13A H 0.681663 0.777034 0.621193 0.031 Uiso 1 1 calc R U . . .
H13B H 0.429580 0.843627 0.619657 0.031 Uiso 1 1 calc R U . . .
C14 C 0.5526(4) 0.6073(3) 0.6932(2) 0.0247(5) Uani 1 1 d . . . . .
H14A H 0.696067 0.535339 0.713700 0.030 Uiso 1 1 calc R U . . .
H14B H 0.473642 0.646464 0.773513 0.030 Uiso 1 1 calc R U . . .
C15 C 0.7515(3) 0.6889(3) 0.3816(2) 0.0205(4) Uani 1 1 d . . . . .
C23 C 0.7651(3) 0.5937(2) 0.2590(2) 0.0206(4) Uani 1 1 d . . . . .
C24 C 0.5869(4) 0.6255(3) 0.1861(2) 0.0238(5) Uani 1 1 d . . . . .
H24 H 0.456716 0.697577 0.217315 0.029 Uiso 1 1 calc R U . . .
C25 C 0.5957(4) 0.5539(3) 0.0687(2) 0.0310(5) Uani 1 1 d . . . . .
H25 H 0.472131 0.576990 0.020742 0.037 Uiso 1 1 calc R U . . .
C26 C 0.7839(5) 0.4491(3) 0.0215(2) 0.0355(6) Uani 1 1 d . . . . .
H26 H 0.790371 0.400166 -0.058769 0.043 Uiso 1 1 calc R U . . .
C27 C 0.9624(5) 0.4164(3) 0.0922(3) 0.0375(6) Uani 1 1 d . . . . .
H27 H 1.092036 0.344623 0.060197 0.045 Uiso 1 1 calc R U . . .
C28 C 0.9545(4) 0.4875(3) 0.2099(2) 0.0302(5) Uani 1 1 d . . . . .
H28 H 1.078647 0.463817 0.257322 0.036 Uiso 1 1 calc R U . . .
C17 C 0.7227(4) 0.8636(3) 0.3383(2) 0.0243(5) Uani 1 1 d . . . . .
C18 C 0.5506(4) 0.9965(3) 0.3760(2) 0.0278(5) Uani 1 1 d . . . . .
H18 H 0.448788 0.980681 0.433790 0.033 Uiso 1 1 calc R U . . .
C19 C 0.5263(5) 1.1517(3) 0.3299(3) 0.0385(6) Uani 1 1 d . . . . .
H19 H 0.408315 1.240451 0.356619 0.046 Uiso 1 1 calc R U . . .
C20 C 0.6713(6) 1.1776(4) 0.2463(3) 0.0497(8) Uani 1 1 d . . . . .
H20 H 0.654641 1.283666 0.215534 0.060 Uiso 1 1 calc R U . . .
C21 C 0.8425(6) 1.0472(4) 0.2074(3) 0.0511(9) Uani 1 1 d . . . . .
H21 H 0.943522 1.064210 0.149766 0.061 Uiso 1 1 calc R U . . .
C22 C 0.8675(4) 0.8917(3) 0.2520(2) 0.0341(6) Uani 1 1 d . . . . .
H22 H 0.984582 0.803479 0.223437 0.041 Uiso 1 1 calc R U . . .
C16 C 0.9516(3) 0.6105(3) 0.4610(2) 0.0248(5) Uani 1 1 d . . . . .

loop_
_atom_site_aniso_label
_atom_site_aniso_U_11
_atom_site_aniso_U_22
_atom_site_aniso_U_33
_atom_site_aniso_U_23
_atom_site_aniso_U_13
_atom_site_aniso_U_12
O1 0.0276(9) 0.0270(9) 0.0611(12) 0.0109(8) 0.0077(8) -0.0060(7)
N1 0.0239(9) 0.0239(10) 0.0165(8) 0.0006(7) 0.0010(7) -0.0092(8)
C8 0.0266(11) 0.0275(12) 0.0276(11) -0.0051(10) 0.0082(9) -0.0055(9)
O2 0.0278(9) 0.0357(10) 0.0385(10) 0.0054(8) -0.0103(7) -0.0058(7)
N2 0.0236(10) 0.0404(12) 0.0298(11) -0.0039(9) -0.0056(8) -0.0098(9)
C7 0.0250(12) 0.0219(12) 0.0377(13) 0.0033(10) 0.0105(10) -0.0023(9)
O3 0.044(2) 0.044(2) 0.040(2) -0.0024(15) -0.0104(14) -0.0066(15)
C1 0.0341(14) 0.0269(13) 0.068(2) 0.0002(13) 0.0058(14) -0.0096(11)
C2 0.0415(15) 0.0419(15) 0.0374(14) -0.0081(12) 0.0069(12) -0.0186(13)
C3 0.0318(12) 0.0269(12) 0.0175(10) 0.0004(9) 0.0034(9) -0.0046(10)
C4 0.0313(12) 0.0260(11) 0.0209(11) -0.0011(9) 0.0099(9) -0.0077(10)
C5 0.0250(12) 0.0354(13) 0.0278(12) 0.0013(10) 0.0056(10) -0.0085(10)
C6 0.0251(12) 0.0317(13) 0.0377(14) 0.0107(11) 0.0034(10) -0.0034(10)
C9 0.0410(14) 0.0270(12) 0.0226(11) -0.0013(9) 0.0067(10) -0.0113(10)
C10 0.0258(11) 0.0232(11) 0.0218(11) 0.0029(9) 0.0012(9) -0.0055(9)
C11 0.0277(11) 0.0220(11) 0.0185(10) -0.0007(8) 0.0023(8) -0.0095(9)
C12 0.0214(10) 0.0202(11) 0.0195(10) -0.0023(9) 0.0018(8) -0.0061(9)
C13 0.0270(11) 0.0288(12) 0.0235(11) -0.0060(9) 0.0038(9) -0.0113(10)
C14 0.0248(11) 0.0308(12) 0.0184(10) -0.0028(9) -0.0017(8) -0.0093(9)
C15 0.0186(10) 0.0231(11) 0.0197(10) 0.0004(8) -0.0009(8) -0.0072(8)
C23 0.0243(11) 0.0174(10) 0.0194(10) 0.0020(8) 0.0008(8) -0.0066(8)
C24 0.0292(11) 0.0181(11) 0.0211(11) 0.0011(8) -0.0022(9) -0.0042(9)
C25 0.0450(14) 0.0217(12) 0.0227(12) 0.0008(9) -0.0081(10) -0.0063(11)
C26 0.0589(17) 0.0239(12) 0.0191(11) -0.0028(9) 0.0021(11) -0.0084(12)
C27 0.0411(14) 0.0318(13) 0.0311(13) -0.0057(11) 0.0115(11) -0.0022(11)
C28 0.0251(12) 0.0327(13) 0.0284(12) -0.0012(10) 0.0028(10) -0.0046(10)
C17 0.0302(12) 0.0246(11) 0.0210(10) -0.0024(9) -0.0031(9) -0.0130(10)
C18 0.0344(13) 0.0241(12) 0.0265(11) 0.0002(9) -0.0035(10) -0.0121(10)
C19 0.0570(17) 0.0233(12) 0.0344(14) -0.0027(10) -0.0037(12) -0.0122(12)
C20 0.089(2) 0.0254(13) 0.0397(16) 0.0003(12) 0.0104(16) -0.0276(15)
C21 0.082(2) 0.0411(16) 0.0423(16) -0.0095(13) 0.0251(16) -0.0389(17)
C22 0.0445(15) 0.0323(13) 0.0302(13) -0.0037(11) 0.0079(11) -0.0197(12)
C16 0.0203(10) 0.0329(13) 0.0197(10) -0.0013(9) 0.0002(8) -0.0070(9)

loop_
_atom_type_symbol
_atom_type_description
_atom_type_scat_dispersion_real
_atom_type_scat_dispersion_imag
_atom_type_scat_source
C C 0.0181 0.0091 'International Tables Vol C Tables 4.2.6.8 and 6.1.1.4'
H H 0.0000 0.0000 'International Tables Vol C Tables 4.2.6.8 and 6.1.1.4'
N N 0.0311 0.0180 'International Tables Vol C Tables 4.2.6.8 and 6.1.1.4'
O O 0.0492 0.0322 'International Tables Vol C Tables 4.2.6.8 and 6.1.1.4'

loop_
_geom_angle_atom_site_label_1
_geom_angle_atom_site_label_2
_geom_angle_atom_site_label_3
_geom_angle
_geom_angle_site_symmetry_1
_geom_angle_site_symmetry_3
_geom_angle_publ_flag
C7 O1 C1 107.1(2) . . ?
C10 N1 C14 115.25(17) . . ?
C10 N1 C11 112.79(16) . . ?
C14 N1 C11 103.88(16) . . ?
C3 C8 C7 119.9(2) . . ?
C3 C8 C2 132.6(2) . . ?
C7 C8 C2 107.5(2) . . ?
C16 N2 H2A 123(2) . . ?
C16 N2 H2B 114(2) . . ?
H2A N2 H2B 123(3) . . ?
O1 C7 C6 124.6(2) . . ?
O1 C7 C8 113.2(2) . . ?
C6 C7 C8 122.2(2) . . ?
H3A O3 H3B 97(6) . . ?
O1 C1 C2 107.1(2) . . ?
O1 C1 H1A 110.3 . . ?
C2 C1 H1A 110.3 . . ?
O1 C1 H1B 110.3 . . ?
C2 C1 H1B 110.3 . . ?
H1A C1 H1B 108.5 . . ?
C8 C2 C1 102.2(2) . . ?
C8 C2 H2C 111.3 . . ?
C1 C2 H2C 111.3 . . ?
C8 C2 H2D 111.3 . . ?
C1 C2 H2D 111.3 . . ?
H2C C2 H2D 109.2 . . ?
C8 C3 C4 119.7(2) . . ?
C8 C3 H3 120.2 . . ?
C4 C3 H3 120.2 . . ?
C5 C4 C3 118.9(2) . . ?
C5 C4 C9 121.4(2) . . ?
C3 C4 C9 119.7(2) . . ?
C6 C5 C4 122.1(2) . . ?
C6 C5 H5 118.9 . . ?
C4 C5 H5 118.9 . . ?
C7 C6 C5 117.2(2) . . ?
C7 C6 H6 121.4 . . ?
C5 C6 H6 121.4 . . ?
C4 C9 C10 113.35(19) . . ?
C4 C9 H9A 108.9 . . ?
C10 C9 H9A 108.9 . . ?
C4 C9 H9B 108.9 . . ?
C10 C9 H9B 108.9 . . ?
H9A C9 H9B 107.7 . . ?
N1 C10 C9 111.34(18) . . ?
N1 C10 H10A 109.4 . . ?
C9 C10 H10A 109.4 . . ?
N1 C10 H10B 109.4 . . ?
C9 C10 H10B 109.4 . . ?
H10A C10 H10B 108.0 . . ?
N1 C11 C12 103.54(16) . . ?
N1 C11 H11A 111.1 . . ?
C12 C11 H11A 111.1 . . ?
N1 C11 H11B 111.1 . . ?
C12 C11 H11B 111.1 . . ?
H11A C11 H11B 109.0 . . ?
C11 C12 C15 115.25(17) . . ?
C11 C12 C13 103.94(17) . . ?
C15 C12 C13 115.42(16) . . ?
C11 C12 H12 107.2 . . ?
C15 C12 H12 107.2 . . ?
C13 C12 H12 107.2 . . ?
C14 C13 C12 104.44(17) . . ?
C14 C13 H13A 110.9 . . ?
C12 C13 H13A 110.9 . . ?
C14 C13 H13B 110.9 . . ?
C12 C13 H13B 110.9 . . ?
H13A C13 H13B 108.9 . . ?
N1 C14 C13 102.58(17) . . ?
N1 C14 H14A 111.2 . . ?
C13 C14 H14A 111.2 . . ?
N1 C14 H14B 111.2 . . ?
C13 C14 H14B 111.2 . . ?
H14A C14 H14B 109.2 . . ?
C23 C15 C17 106.22(17) . . ?
C23 C15 C16 110.16(17) . . ?
C17 C15 C16 112.55(17) . . ?
C23 C15 C12 110.42(16) . . ?
C17 C15 C12 111.05(17) . . ?
C16 C15 C12 106.49(17) . . ?
C24 C23 C28 117.82(19) . . ?
C24 C23 C15 119.21(18) . . ?
C28 C23 C15 122.64(19) . . ?
C25 C24 C23 121.3(2) . . ?
C25 C24 H24 119.3 . . ?
C23 C24 H24 119.3 . . ?
C26 C25 C24 120.2(2) . . ?
C26 C25 H25 119.9 . . ?
C24 C25 H25 119.9 . . ?
C27 C26 C25 119.3(2) . . ?
C27 C26 H26 120.3 . . ?
C25 C26 H26 120.3 . . ?
C26 C27 C28 120.7(2) . . ?
C26 C27 H27 119.6 . . ?
C28 C27 H27 119.6 . . ?
C27 C28 C23 120.6(2) . . ?
C27 C28 H28 119.7 . . ?
C23 C28 H28 119.7 . . ?
C22 C17 C18 117.8(2) . . ?
C22 C17 C15 119.3(2) . . ?
C18 C17 C15 122.87(19) . . ?
C19 C18 C17 120.9(2) . . ?
C19 C18 H18 119.6 . . ?
C17 C18 H18 119.6 . . ?
C20 C19 C18 120.7(3) . . ?
C20 C19 H19 119.7 . . ?
C18 C19 H19 119.7 . . ?
C19 C20 C21 119.2(3) . . ?
C19 C20 H20 120.4 . . ?
C21 C20 H20 120.4 . . ?
C20 C21 C22 120.7(3) . . ?
C20 C21 H21 119.7 . . ?
C22 C21 H21 119.7 . . ?
C21 C22 C17 120.8(3) . . ?
C21 C22 H22 119.6 . . ?
C17 C22 H22 119.6 . . ?
O2 C16 N2 121.4(2) . . ?
O2 C16 C15 121.1(2) . . ?
N2 C16 C15 117.4(2) . . ?

loop_
_geom_bond_atom_site_label_1
_geom_bond_atom_site_label_2
_geom_bond_distance
_geom_bond_site_symmetry_2
_geom_bond_publ_flag
O1 C7 1.376(3) . ?
O1 C1 1.452(4) . ?
N1 C10 1.465(3) . ?
N1 C14 1.470(3) . ?
N1 C11 1.472(3) . ?
C8 C3 1.379(3) . ?
C8 C7 1.390(4) . ?
C8 C2 1.512(4) . ?
O2 C16 1.231(3) . ?
N2 C16 1.345(3) . ?
N2 H2A 0.93(4) . ?
N2 H2B 0.94(4) . ?
C7 C6 1.382(4) . ?
O3 H3A 0.87(8) . ?
O3 H3B 0.90(8) . ?
C1 C2 1.524(4) . ?
C1 H1A 0.9900 . ?
C1 H1B 0.9900 . ?
C2 H2C 0.9900 . ?
C2 H2D 0.9900 . ?
C3 C4 1.402(3) . ?
C3 H3 0.9500 . ?
C4 C5 1.397(4) . ?
C4 C9 1.509(3) . ?
C5 C6 1.393(3) . ?
C5 H5 0.9500 . ?
C6 H6 0.9500 . ?
C9 C10 1.522(3) . ?
C9 H9A 0.9900 . ?
C9 H9B 0.9900 . ?
C10 H10A 0.9900 . ?
C10 H10B 0.9900 . ?
C11 C12 1.533(3) . ?
C11 H11A 0.9900 . ?
C11 H11B 0.9900 . ?
C12 C15 1.559(3) . ?
C12 C13 1.565(3) . ?
C12 H12 1.0000 . ?
C13 C14 1.524(3) . ?
C13 H13A 0.9900 . ?
C13 H13B 0.9900 . ?
C14 H14A 0.9900 . ?
C14 H14B 0.9900 . ?
C15 C23 1.539(3) . ?
C15 C17 1.540(3) . ?
C15 C16 1.552(3) . ?
C23 C24 1.393(3) . ?
C23 C28 1.401(3) . ?
C24 C25 1.391(3) . ?
C24 H24 0.9500 . ?
C25 C26 1.383(4) . ?
C25 H25 0.9500 . ?
C26 C27 1.381(4) . ?
C26 H26 0.9500 . ?
C27 C28 1.391(4) . ?
C27 H27 0.9500 . ?
C28 H28 0.9500 . ?
C17 C22 1.397(3) . ?
C17 C18 1.399(3) . ?
C18 C19 1.394(3) . ?
C18 H18 0.9500 . ?
C19 C20 1.373(4) . ?
C19 H19 0.9500 . ?
C20 C21 1.387(5) . ?
C20 H20 0.9500 . ?
C21 C22 1.389(4) . ?
C21 H21 0.9500 . ?
C22 H22 0.9500 . ?

loop_
_geom_torsion_atom_site_label_1
_geom_torsion_atom_site_label_2
_geom_torsion_atom_site_label_3
_geom_torsion_atom_site_label_4
_geom_torsion
_geom_torsion_site_symmetry_1
_geom_torsion_site_symmetry_2
_geom_torsion_site_symmetry_3
_geom_torsion_site_symmetry_4
_geom_torsion_publ_flag
C1 O1 C7 C6 170.5(2) . . . . ?
C1 O1 C7 C8 -9.1(3) . . . . ?
C3 C8 C7 O1 178.3(2) . . . . ?
C2 C8 C7 O1 -1.9(3) . . . . ?
C3 C8 C7 C6 -1.4(3) . . . . ?
C2 C8 C7 C6 178.4(2) . . . . ?
C7 O1 C1 C2 16.2(3) . . . . ?
C3 C8 C2 C1 -168.9(3) . . . . ?
C7 C8 C2 C1 11.3(2) . . . . ?
O1 C1 C2 C8 -16.6(3) . . . . ?
C7 C8 C3 C4 -0.4(3) . . . . ?
C2 C8 C3 C4 179.9(2) . . . . ?
C8 C3 C4 C5 2.0(3) . . . . ?
C8 C3 C4 C9 -175.9(2) . . . . ?
C3 C4 C5 C6 -1.9(3) . . . . ?
C9 C4 C5 C6 175.9(2) . . . . ?
O1 C7 C6 C5 -178.2(2) . . . . ?
C8 C7 C6 C5 1.4(3) . . . . ?
C4 C5 C6 C7 0.2(4) . . . . ?
C5 C4 C9 C10 97.7(3) . . . . ?
C3 C4 C9 C10 -84.5(3) . . . . ?
C14 N1 C10 C9 70.7(2) . . . . ?
C11 N1 C10 C9 -170.18(18) . . . . ?
C4 C9 C10 N1 172.31(19) . . . . ?
C10 N1 C11 C12 -169.40(17) . . . . ?
C14 N1 C11 C12 -43.9(2) . . . . ?
N1 C11 C12 C15 151.06(17) . . . . ?
N1 C11 C12 C13 23.7(2) . . . . ?
C11 C12 C13 C14 3.7(2) . . . . ?
C15 C12 C13 C14 -123.54(19) . . . . ?
C10 N1 C14 C13 170.06(17) . . . . ?
C11 N1 C14 C13 46.2(2) . . . . ?
C12 C13 C14 N1 -29.8(2) . . . . ?
C11 C12 C15 C23 48.0(2) . . . . ?
C13 C12 C15 C23 169.30(18) . . . . ?
C11 C12 C15 C17 165.58(17) . . . . ?
C13 C12 C15 C17 -73.1(2) . . . . ?
C11 C12 C15 C16 -71.6(2) . . . . ?
C13 C12 C15 C16 49.7(2) . . . . ?
C17 C15 C23 C24 -69.5(2) . . . . ?
C16 C15 C23 C24 168.33(18) . . . . ?
C12 C15 C23 C24 51.0(3) . . . . ?
C17 C15 C23 C28 103.7(2) . . . . ?
C16 C15 C23 C28 -18.4(3) . . . . ?
C12 C15 C23 C28 -135.8(2) . . . . ?
C28 C23 C24 C25 0.3(3) . . . . ?
C15 C23 C24 C25 173.9(2) . . . . ?
C23 C24 C25 C26 -0.2(3) . . . . ?
C24 C25 C26 C27 0.1(4) . . . . ?
C25 C26 C27 C28 0.0(4) . . . . ?
C26 C27 C28 C23 0.0(4) . . . . ?
C24 C23 C28 C27 -0.2(3) . . . . ?
C15 C23 C28 C27 -173.5(2) . . . . ?
C23 C15 C17 C22 -54.9(3) . . . . ?
C16 C15 C17 C22 65.7(3) . . . . ?
C12 C15 C17 C22 -175.0(2) . . . . ?
C23 C15 C17 C18 121.5(2) . . . . ?
C16 C15 C17 C18 -117.9(2) . . . . ?
C12 C15 C17 C18 1.4(3) . . . . ?
C22 C17 C18 C19 -0.7(3) . . . . ?
C15 C17 C18 C19 -177.2(2) . . . . ?
C17 C18 C19 C20 0.0(4) . . . . ?
C18 C19 C20 C21 0.3(5) . . . . ?
C19 C20 C21 C22 0.1(5) . . . . ?
C20 C21 C22 C17 -0.9(5) . . . . ?
C18 C17 C22 C21 1.2(4) . . . . ?
C15 C17 C22 C21 177.7(2) . . . . ?
C23 C15 C16 O2 -52.0(3) . . . . ?
C17 C15 C16 O2 -170.3(2) . . . . ?
C12 C15 C16 O2 67.8(2) . . . . ?
C23 C15 C16 N2 131.3(2) . . . . ?
C17 C15 C16 N2 13.0(3) . . . . ?
C12 C15 C16 N2 -108.9(2) . . . . ?
